data_7221060
loop_
_publ_author_name
'Zheng, Bao-Hua'
'Hao, Xue-Na'
'An, Bo'
'Qiao, Jin-Zhong'
'Hu, Tuo-Ping'

_publ_section_title
;
 Ion template effects of 4,5-dicyanoimidazole in the assembly of a series
 of 3D bimetallic coordination networks
;
_journal_issue 32
_journal_name_full CrystEngComm
_journal_page_first 6103
_journal_paper_doi 10.1039/C5CE01097G
_journal_volume 17
_journal_year 2015
_chemical_formula_moiety '0.25(C240 H144 Cd24 K4 N192 O48), 1(I)'
_chemical_formula_sum 'C60 H36 Cd6 I K N48 O12'
_chemical_formula_weight 2461.77
_chemical_name_systematic
;
 ? 
;
_space_group_crystal_system cubic
_space_group_IT_number 205
_space_group_name_Hall '-P 2ac 2ab 3'
_space_group_name_H-M_alt 'P a -3'
_symmetry_space_group_name_Hall '-P 2ac 2ab 3'
_symmetry_space_group_name_H-M 'P a -3'
_atom_sites_solution_hydrogens geom
_atom_sites_solution_primary direct
_atom_sites_solution_secondary difmap
_audit_creation_date 2014-04-19
_audit_creation_method
;
Olex2 1.2
(compiled 2014.03.20 svn.r2914 for OlexSys, GUI svn.r4816)
;
_audit_update_record
;
2014-04-19 deposited with the CCDC.
2015-06-17 downloaded from the CCDC.
;
_cell_angle_alpha 90.00
_cell_angle_beta 90.00
_cell_angle_gamma 90.00
_cell_formula_units_Z 4
_cell_length_a 20.7166(4)
_cell_length_b 20.7166(4)
_cell_length_c 20.7166(4)
_cell_measurement_reflns_used 8690
_cell_measurement_temperature 296(2)
_cell_measurement_theta_max 25.89
_cell_measurement_theta_min 2.20
_cell_volume 8891.1(3)
_computing_molecular_graphics 'Olex2 (Dolomanov et al., 2009)'
_computing_publication_material 'Olex2 (Dolomanov et al., 2009)'
_computing_structure_refinement 'XL (Sheldrick, 2008)'
_computing_structure_solution 'SHELXS-97 (Sheldrick, 1990)'
_diffrn_ambient_temperature 296.15
_diffrn_measured_fraction_theta_full 1.000
_diffrn_measured_fraction_theta_max 1.000
_diffrn_measurement_device_type 'CCD area detector'
_diffrn_measurement_method 'phi and omega scans'
_diffrn_radiation_monochromator graphite
_diffrn_radiation_type MoK\a
_diffrn_radiation_wavelength 0.71073
_diffrn_reflns_av_R_equivalents 0.0568
_diffrn_reflns_av_unetI/netI 0.0189
_diffrn_reflns_limit_h_max 20
_diffrn_reflns_limit_h_min -24
_diffrn_reflns_limit_k_max 23
_diffrn_reflns_limit_k_min -24
_diffrn_reflns_limit_l_max 24
_diffrn_reflns_limit_l_min -22
_diffrn_reflns_number 47957
_diffrn_reflns_theta_full 24.98
_diffrn_reflns_theta_max 24.98
_diffrn_reflns_theta_min 1.70
_diffrn_source 'fine-focus sealed tube'
_exptl_absorpt_coefficient_mu 1.885
_exptl_absorpt_correction_T_max 0.7043
_exptl_absorpt_correction_T_min 0.7043
_exptl_absorpt_correction_type none
_exptl_crystal_density_diffrn 1.839
_exptl_crystal_density_method 'not measured'
_exptl_crystal_F_000 4752
_exptl_crystal_size_max 0.2
_exptl_crystal_size_mid 0.2
_exptl_crystal_size_min 0.2
_refine_diff_density_max 0.246
_refine_diff_density_min -0.838
_refine_diff_density_rms 0.058
_refine_ls_extinction_method none
_refine_ls_goodness_of_fit_ref 1.070
_refine_ls_hydrogen_treatment mixed
_refine_ls_matrix_type full
_refine_ls_number_parameters 206
_refine_ls_number_reflns 2622
_refine_ls_number_restraints 6
_refine_ls_restrained_S_all 1.069
_refine_ls_R_factor_all 0.0278
_refine_ls_R_factor_gt 0.0203
_refine_ls_shift/su_max 0.002
_refine_ls_shift/su_mean 0.000
_refine_ls_structure_factor_coef Fsqd
_refine_ls_weighting_details 'calc w=1/[\s^2^(Fo^2^)+(0.0170P)^2^+10.0122P] where P=(Fo^2^+2Fc^2^)/3'
_refine_ls_weighting_scheme calc
_refine_ls_wR_factor_gt 0.0441
_refine_ls_wR_factor_ref 0.0479
_reflns_number_gt 2256
_reflns_number_total 2622
_reflns_threshold_expression >2sigma(I)
_cod_data_source_file c5ce01097g2.cif
_cod_data_source_block test
_cod_depositor_comments 'Adding full bibliography for 7221052--7221060.cif.'
_cod_database_code 7221060
_olex2_refinement_description
;
1. Fixed Uiso
 At 1.2 times of:
  All C(H) groups
 At 1.5 times of:
  All C(H,H,H,H) groups
2. Restrained distances
 O1-H1A = O1-H1B
 0.85 with sigma of 0.01
 O2-H2A = O2-H2B
 0.85 with sigma of 0.01
 H1B-H1A
 1.387 with sigma of 0.02
 H2B-H2A
 1.387 with sigma of 0.02
3.a Aromatic/amide H refined with riding coordinates:
 C6(H6), C1(H1)
;

loop_
_space_group_symop_id
_space_group_symop_operation_xyz
1 'x, y, z'
2 'z, x, y'
3 'y, z, x'
4 '-y+1/2, -z, x+1/2'
5 'z+1/2, -x+1/2, -y'
6 '-y, z+1/2, -x+1/2'
7 '-z+1/2, -x, y+1/2'
8 '-z, x+1/2, -y+1/2'
9 'y+1/2, -z+1/2, -x'
10 '-x+1/2, -y, z+1/2'
11 'x+1/2, -y+1/2, -z'
12 '-x, y+1/2, -z+1/2'
13 '-x, -y, -z'
14 '-z, -x, -y'
15 '-y, -z, -x'
16 'y-1/2, z, -x-1/2'
17 '-z-1/2, x-1/2, y'
18 'y, -z-1/2, x-1/2'
19 'z-1/2, x, -y-1/2'
20 'z, -x-1/2, y-1/2'
21 '-y-1/2, z-1/2, x'
22 'x-1/2, y, -z-1/2'
23 '-x-1/2, y-1/2, z'
24 'x, -y-1/2, z-1/2'

loop_
_atom_site_label
_atom_site_type_symbol
_atom_site_fract_x
_atom_site_fract_y
_atom_site_fract_z
_atom_site_U_iso_or_equiv
_atom_site_adp_type
_atom_site_occupancy
_atom_site_calc_flag
_atom_site_site_symmetry_order
_atom_site_refinement_flags_posn
_atom_site_refinement_flags_adp
_atom_site_refinement_flags_occupancy
Cd1 Cd 0.898966(9) 0.059379(9) 0.225912(9) 0.02223(7) Uani 1 d 1 . . .
I1 I 1.0000 0.0000 0.0000 0.04161(14) Uani 1 d 6 S T P
N1 N 0.83508(11) 0.04349(11) 0.31489(11) 0.0275(5) Uani 1 d 1 . . .
N5 N 0.82604(11) 0.03724(11) 0.13976(11) 0.0275(5) Uani 1 d 1 . . .
O1 O 0.85589(11) 0.16210(10) 0.20547(13) 0.0414(6) Uani 1 d 1 D . .
N6 N 0.77718(11) 0.06644(11) 0.04689(11) 0.0273(5) Uani 1 d 1 . . .
C2 C 0.77140(14) 0.05093(14) 0.40121(15) 0.0310(7) Uani 1 d 1 . . .
C6 C 0.82856(14) 0.07160(14) 0.08525(13) 0.0293(7) Uani 1 d 1 . . .
H6 H 0.8638 0.0974 0.0748 0.035 Uiso 1 calc 1 R . .
C4 C 0.80417(14) 0.08584(13) 0.35522(14) 0.0281(6) Uani 1 d 1 . . .
N2 N 0.78078(11) -0.01343(11) 0.39059(11) 0.0293(6) Uani 1 d 1 . . .
C9 C 0.73797(14) 0.02493(15) 0.07966(14) 0.0309(7) Uani 1 d 1 . . .
C1 C 0.81907(14) -0.01420(14) 0.33897(14) 0.0282(7) Uani 1 d 1 . . .
H1 H 0.8338 -0.0525 0.3208 0.034 Uiso 1 calc 1 R . .
C7 C 0.76762(14) 0.00703(14) 0.13622(13) 0.0287(7) Uani 1 d 1 . . .
O2 O 0.96987(12) 0.08254(12) 0.14202(11) 0.0449(6) Uani 1 d 1 D . .
N3 N 0.80767(17) 0.20943(14) 0.34831(15) 0.0565(8) Uani 1 d 1 . . .
C10 C 0.67575(17) 0.0092(2) 0.05533(17) 0.0532(10) Uani 1 d 1 . . .
N4 N 0.70534(18) 0.10094(17) 0.49276(18) 0.0749(11) Uani 1 d 1 . . .
C5 C 0.80704(16) 0.15464(15) 0.34982(15) 0.0371(8) Uani 1 d 1 . . .
C3 C 0.73374(17) 0.07745(16) 0.45228(17) 0.0442(9) Uani 1 d 1 . . .
N7 N 0.62654(18) -0.0007(2) 0.0340(2) 0.1037(17) Uani 1 d 1 . . .
K1 K 0.5000 0.0000 0.0000 0.0363(4) Uani 1 d 6 S T P
N8 N 0.72942(18) -0.07443(18) 0.22087(16) 0.0691(10) Uani 1 d 1 . . .
C8 C 0.74583(17) -0.03769(17) 0.18339(16) 0.0421(8) Uani 1 d 1 . . .
H1A H 0.8729(14) 0.1988(9) 0.2113(18) 0.063 Uiso 1 d 1 DR . .
H1B H 0.8155(5) 0.1660(16) 0.2020(19) 0.063 Uiso 1 d 1 DR . .
H2A H 0.9817(18) 0.0581(12) 0.1116(12) 0.063 Uiso 1 d 1 DR . .
H2B H 0.9788(18) 0.1212(6) 0.1335(16) 0.063 Uiso 1 d 1 DR . .

loop_
_atom_site_aniso_label
_atom_site_aniso_U_11
_atom_site_aniso_U_22
_atom_site_aniso_U_33
_atom_site_aniso_U_23
_atom_site_aniso_U_13
_atom_site_aniso_U_12
Cd1 0.02474(12) 0.02081(11) 0.02115(11) -0.00105(8) 0.00004(8) -0.00086(8)
I1 0.04161(14) 0.04161(14) 0.04161(14) -0.00098(14) -0.00098(14) -0.00098(14)
N1 0.0323(14) 0.0225(13) 0.0276(13) 0.0000(10) 0.0053(11) -0.0003(10)
N5 0.0300(13) 0.0285(13) 0.0241(13) 0.0038(10) -0.0050(10) -0.0020(11)
O1 0.0355(12) 0.0230(11) 0.0657(15) -0.0018(11) -0.0111(12) -0.0002(10)
N6 0.0269(13) 0.0319(13) 0.0231(12) 0.0046(10) -0.0047(10) -0.0037(11)
C2 0.0322(16) 0.0263(16) 0.0346(17) -0.0030(13) 0.0106(13) 0.0005(13)
C6 0.0284(16) 0.0317(16) 0.0276(16) 0.0051(13) -0.0029(12) -0.0064(13)
C4 0.0306(16) 0.0218(14) 0.0318(16) -0.0024(12) 0.0046(13) -0.0008(12)
N2 0.0334(14) 0.0235(12) 0.0309(14) 0.0001(10) 0.0096(11) 0.0000(11)
C9 0.0280(16) 0.0364(17) 0.0284(16) 0.0054(13) -0.0014(12) -0.0060(13)
C1 0.0323(16) 0.0225(15) 0.0298(16) -0.0016(12) 0.0057(13) 0.0018(12)
C7 0.0321(16) 0.0295(16) 0.0246(15) 0.0032(12) 0.0000(12) -0.0021(13)
O2 0.0491(14) 0.0507(15) 0.0350(13) -0.0026(11) 0.0135(11) -0.0099(12)
N3 0.082(2) 0.0276(17) 0.059(2) -0.0016(14) 0.0116(18) 0.0001(16)
C10 0.039(2) 0.078(3) 0.042(2) 0.0232(19) -0.0069(17) -0.0222(19)
N4 0.081(3) 0.061(2) 0.082(3) -0.021(2) 0.044(2) 0.0030(19)
C5 0.0443(19) 0.0289(18) 0.0381(18) -0.0036(14) 0.0101(15) -0.0006(15)
C3 0.053(2) 0.0305(17) 0.049(2) -0.0035(16) 0.0225(18) -0.0014(16)
N7 0.053(2) 0.167(5) 0.091(3) 0.051(3) -0.031(2) -0.054(3)
K1 0.0363(4) 0.0363(4) 0.0363(4) 0.0025(4) -0.0025(4) 0.0025(4)
N8 0.083(3) 0.076(2) 0.048(2) 0.0253(18) -0.0054(18) -0.031(2)
C8 0.046(2) 0.046(2) 0.0339(18) 0.0099(16) -0.0058(16) -0.0133(16)

loop_
_atom_type_symbol
_atom_type_description
_atom_type_scat_dispersion_real
_atom_type_scat_dispersion_imag
_atom_type_scat_source
C C 0.0033 0.0016 'International Tables Vol C Tables 4.2.6.8 and 6.1.1.4'
H H 0.0000 0.0000 'International Tables Vol C Tables 4.2.6.8 and 6.1.1.4'
Cd Cd -0.8075 1.2024 'International Tables Vol C Tables 4.2.6.8 and 6.1.1.4'
I I -0.4742 1.8119 'International Tables Vol C Tables 4.2.6.8 and 6.1.1.4'
K K 0.2009 0.2494 'International Tables Vol C Tables 4.2.6.8 and 6.1.1.4'
N N 0.0061 0.0033 'International Tables Vol C Tables 4.2.6.8 and 6.1.1.4'
O O 0.0106 0.0060 'International Tables Vol C Tables 4.2.6.8 and 6.1.1.4'

loop_
_geom_angle_atom_site_label_1
_geom_angle_atom_site_label_2
_geom_angle_atom_site_label_3
_geom_angle
_geom_angle_site_symmetry_1
_geom_angle_site_symmetry_3
N1 Cd1 N5 102.03(8) . .
N1 Cd1 O1 93.20(9) . .
N1 Cd1 N6 93.69(8) . 15_656
N1 Cd1 N2 96.82(8) . 18_665
N1 Cd1 O2 174.24(8) . .
O1 Cd1 N5 78.36(8) . .
O1 Cd1 N2 88.93(8) . 18_665
N6 Cd1 N5 89.57(8) 15_656 .
N6 Cd1 O1 167.13(8) 15_656 .
N6 Cd1 N2 101.03(8) 15_656 18_665
N6 Cd1 O2 88.85(9) 15_656 .
N2 Cd1 N5 157.72(8) 18_665 .
O2 Cd1 N5 83.13(9) . .
O2 Cd1 O1 85.31(9) . .
O2 Cd1 N2 77.61(8) . 18_665
C4 N1 Cd1 131.91(18) . .
C1 N1 Cd1 124.86(18) . .
C1 N1 C4 103.2(2) . .
C6 N5 Cd1 120.38(18) . .
C6 N5 C7 103.5(2) . .
C7 N5 Cd1 133.70(18) . .
C6 N6 Cd1 124.35(19) . 14_665
C6 N6 C9 103.3(2) . .
C9 N6 Cd1 130.67(18) . 14_665
C4 C2 C3 125.6(3) . .
N2 C2 C4 109.4(2) . .
N2 C2 C3 125.0(3) . .
N6 C6 N5 115.5(3) . .
N1 C4 C2 108.4(2) . .
N1 C4 C5 124.8(3) . .
C2 C4 C5 126.8(3) . .
C2 N2 Cd1 127.37(18) . 19_646
C1 N2 Cd1 128.71(19) . 19_646
C1 N2 C2 103.0(2) . .
N6 C9 C7 109.2(2) . .
N6 C9 C10 120.5(3) . .
C7 C9 C10 130.2(3) . .
N2 C1 N1 115.9(3) . .
N5 C7 C9 108.6(2) . .
N5 C7 C8 123.0(3) . .
C9 C7 C8 128.4(3) . .
N7 C10 C9 176.5(4) . .
N3 C5 C4 176.6(4) . .
N4 C3 C2 177.0(4) . .
C10 N7 K1 166.4(5) . .
N7 K1 N7 180.0(3) 4_554 16_656
N7 K1 N7 75.10(14) 5 4_554
N7 K1 N7 104.90(14) . 16_656
N7 K1 N7 104.90(14) 4_554 17_655
N7 K1 N7 75.10(14) 13_655 16_656
N7 K1 N7 75.10(14) . 5
N7 K1 N7 75.10(14) 13_655 17_655
N7 K1 N7 104.90(14) . 17_655
N7 K1 N7 180.00(17) 5 17_655
N7 K1 N7 104.90(14) 13_655 4_554
N7 K1 N7 75.10(14) 16_656 17_655
N7 K1 N7 104.90(14) 5 16_656
N7 K1 N7 180.0(2) 13_655 .
N7 K1 N7 75.10(14) . 4_554
N7 K1 N7 104.90(14) 13_655 5
N8 C8 C7 178.5(4) . .

loop_
_geom_bond_atom_site_label_1
_geom_bond_atom_site_label_2
_geom_bond_distance
_geom_bond_site_symmetry_2
Cd1 N1 2.293(2) .
Cd1 N5 2.383(2) .
Cd1 O1 2.346(2) .
Cd1 N6 2.316(2) 15_656
Cd1 N2 2.379(2) 18_665
Cd1 O2 2.326(2) .
N1 C4 1.370(3) .
N1 C1 1.337(3) .
N5 C6 1.336(4) .
N5 C7 1.364(4) .
N6 Cd1 2.316(2) 14_665
N6 C6 1.333(3) .
N6 C9 1.364(4) .
C2 C4 1.375(4) .
C2 N2 1.365(4) .
C2 C3 1.425(4) .
C4 C5 1.431(4) .
N2 Cd1 2.379(2) 19_646
N2 C1 1.332(4) .
C9 C7 1.374(4) .
C9 C10 1.422(4) .
C7 C8 1.420(4) .
N3 C5 1.135(4) .
C10 N7 1.130(5) .
N4 C3 1.134(4) .
N7 K1 2.714(4) .
K1 N7 2.714(4) 13_655
K1 N7 2.714(4) 17_655
K1 N7 2.714(4) 5
K1 N7 2.714(4) 16_656
K1 N7 2.714(4) 4_554
N8 C8 1.139(4) .
